data_2238012
loop_
_publ_author_name
'Bassoude, Ibtissam'
'Berteina-Raboin, Sabine'
'Essassi, El Mokhtar'
'Guillaumet, G\'erald'
'El Ammari, Lahcen'

_publ_section_title
;
 <i>N</i>-(2-Bromo-4-methylphenyl)-2-(5-methyl-2-phenylpyrazolo[1,5-<i>a</i>]pyrimidin-7-yl)acetamide
;
_journal_coeditor_code RZ5060
_journal_issue 6
_journal_name_full 'Acta Crystallographica Section E'
_journal_page_first o829
_journal_paper_doi 10.1107/S1600536813011811
_journal_volume 69
_journal_year 2013
_chemical_formula_iupac 'C22 H19 Br N4 O'
_chemical_formula_moiety 'C22 H19 Br N4 O'
_chemical_formula_sum 'C22 H19 Br N4 O'
_chemical_formula_weight 435.32
_chemical_name_systematic
<i>N</i>-(2-Bromo-4-methylphenyl)-2-(5-methyl-2-phenylpyrazolo[1,5-<i>a</i>]pyrimidin-7-yl)acetamide
_space_group_IT_number 14
_symmetry_cell_setting monoclinic
_symmetry_space_group_name_Hall '-P 2ybc'
_symmetry_space_group_name_H-M 'P 1 21/c 1'
_atom_sites_solution_hydrogens difmap
_atom_sites_solution_primary direct
_atom_sites_solution_secondary difmap
_audit_creation_method SHELXL-97
_cell_angle_alpha 90.00
_cell_angle_beta 92.942(3)
_cell_angle_gamma 90.00
_cell_formula_units_Z 4
_cell_length_a 9.8102(6)
_cell_length_b 7.2915(4)
_cell_length_c 27.0162(14)
_cell_measurement_reflns_used 6371
_cell_measurement_temperature 296(2)
_cell_measurement_theta_max 31.41
_cell_measurement_theta_min 2.51
_cell_volume 1929.95(19)
_computing_cell_refinement 'SAINT (Bruker, 2009)'
_computing_data_collection 'APEX2 (Bruker, 2009)'
_computing_data_reduction 'SAINT (Bruker, 2009)'
_computing_molecular_graphics 'ORTEP-3 for Windows (Farrugia, 2012)'
_computing_publication_material 'PLATON (Spek, 2009) and publCIF (Westrip, 2010)'
_computing_structure_refinement 'SHELXL97 (Sheldrick, 2008)'
_computing_structure_solution 'SHELXS97 (Sheldrick, 2008)'
_diffrn_ambient_temperature 296(2)
_diffrn_measured_fraction_theta_full 0.999
_diffrn_measured_fraction_theta_max 0.999
_diffrn_measurement_device_type 'Bruker X8 APEXII area-detector'
_diffrn_measurement_method '\f and \w scans'
_diffrn_radiation_monochromator graphite
_diffrn_radiation_source 'fine-focus sealed tube'
_diffrn_radiation_type MoK\a
_diffrn_radiation_wavelength 0.71073
_diffrn_reflns_av_R_equivalents 0.0441
_diffrn_reflns_av_sigmaI/netI 0.0449
_diffrn_reflns_limit_h_max 14
_diffrn_reflns_limit_h_min -14
_diffrn_reflns_limit_k_max 10
_diffrn_reflns_limit_k_min -10
_diffrn_reflns_limit_l_max 39
_diffrn_reflns_limit_l_min -39
_diffrn_reflns_number 29996
_diffrn_reflns_theta_full 31.41
_diffrn_reflns_theta_max 31.41
_diffrn_reflns_theta_min 2.51
_exptl_absorpt_coefficient_mu 2.150
_exptl_absorpt_correction_T_max 0.8673
_exptl_absorpt_correction_T_min 0.7389
_exptl_absorpt_correction_type multi-scan
_exptl_absorpt_process_details '(SADABS; Bruker, 2009)'
_exptl_crystal_colour colourless
_exptl_crystal_density_diffrn 1.498
_exptl_crystal_density_method 'not measured'
_exptl_crystal_description block
_exptl_crystal_F_000 888
_exptl_crystal_size_max 0.42
_exptl_crystal_size_mid 0.33
_exptl_crystal_size_min 0.25
_refine_diff_density_max 0.412
_refine_diff_density_min -0.616
_refine_ls_extinction_method none
_refine_ls_goodness_of_fit_ref 1.017
_refine_ls_hydrogen_treatment constr
_refine_ls_matrix_type full
_refine_ls_number_parameters 253
_refine_ls_number_reflns 6371
_refine_ls_number_restraints 0
_refine_ls_restrained_S_all 1.017
_refine_ls_R_factor_all 0.0890
_refine_ls_R_factor_gt 0.0410
_refine_ls_shift/su_max 0.001
_refine_ls_shift/su_mean 0.000
_refine_ls_structure_factor_coef Fsqd
_refine_ls_weighting_details 'calc w=1/[\s^2^(Fo^2^)+(0.0467P)^2^+0.2795P] where P=(Fo^2^+2Fc^2^)/3'
_refine_ls_weighting_scheme calc
_refine_ls_wR_factor_gt 0.0924
_refine_ls_wR_factor_ref 0.1065
_reflns_number_gt 3830
_reflns_number_total 6371
_reflns_threshold_expression I>2sigma(I)
_cod_data_source_file rz5060.cif
_cod_data_source_block I
_cod_original_sg_symbol_H-M 'P 21/c'
_cod_database_code 2238012
_cod_database_fobs_code 2238012

loop_
_symmetry_equiv_pos_as_xyz
'x, y, z'
'-x, y+1/2, -z+1/2'
'-x, -y, -z'
'x, -y-1/2, z-1/2'

loop_
_atom_site_type_symbol
_atom_site_label
_atom_site_fract_x
_atom_site_fract_y
_atom_site_fract_z
_atom_site_U_iso_or_equiv
_atom_site_adp_type
_atom_site_calc_flag
_atom_site_refinement_flags
_atom_site_occupancy
_atom_site_symmetry_multiplicity
C C1 0.6173(2) 0.8274(2) -0.03898(7) 0.0377(4) Uani d . 1 1
H H1 0.6836 0.8688 -0.0597 0.045 Uiso calc R 1 1
C C2 0.4907(2) 0.7594(2) -0.05997(7) 0.0389(4) Uani d . 1 1
C C3 0.41574(19) 0.7044(2) 0.01713(7) 0.0363(4) Uani d . 1 1
C C4 0.3365(2) 0.6608(2) 0.05592(7) 0.0389(4) Uani d . 1 1
H H4 0.2478 0.6155 0.0539 0.047 Uiso calc R 1 1
C C5 0.41646(19) 0.6987(2) 0.09908(7) 0.0345(4) Uani d . 1 1
C C6 0.64217(19) 0.8324(2) 0.01096(7) 0.0329(4) Uani d . 1 1
C C7 0.76984(19) 0.9055(2) 0.03730(7) 0.0366(4) Uani d . 1 1
H H7A 0.7446 0.9745 0.0661 0.044 Uiso calc R 1 1
H H7B 0.8141 0.9894 0.0154 0.044 Uiso calc R 1 1
C C8 0.87117(19) 0.7571(2) 0.05392(7) 0.0330(4) Uani d . 1 1
C C9 0.89437(18) 0.4831(2) 0.10641(7) 0.0332(4) Uani d . 1 1
C C10 0.89659(19) 0.4341(2) 0.15591(7) 0.0361(4) Uani d . 1 1
C C11 0.9568(2) 0.2718(3) 0.17291(8) 0.0422(5) Uani d . 1 1
H H11 0.9557 0.2416 0.2063 0.051 Uiso calc R 1 1
C C12 1.0184(2) 0.1551(3) 0.14043(8) 0.0436(5) Uani d . 1 1
C C13 1.0160(2) 0.2037(3) 0.09087(8) 0.0432(5) Uani d . 1 1
H H13 1.0567 0.1265 0.0685 0.052 Uiso calc R 1 1
C C14 0.9547(2) 0.3641(3) 0.07366(8) 0.0397(4) Uani d . 1 1
H H14 0.9538 0.3925 0.0401 0.048 Uiso calc R 1 1
C C15 1.0869(3) -0.0203(3) 0.15829(10) 0.0691(7) Uani d . 1 1
H H15A 1.1706 0.0085 0.1766 0.104 Uiso calc R 1 1
H H15B 1.1060 -0.0955 0.1303 0.104 Uiso calc R 1 1
H H15C 1.0274 -0.0854 0.1793 0.104 Uiso calc R 1 1
C C16 0.4645(2) 0.7598(3) -0.11515(8) 0.0512(5) Uani d . 1 1
H H16C 0.4995 0.8709 -0.1287 0.077 Uiso calc R 1 1
H H16A 0.3680 0.7523 -0.1229 0.077 Uiso calc R 1 1
H H16B 0.5091 0.6563 -0.1292 0.077 Uiso calc R 1 1
C C17 0.38277(19) 0.6745(2) 0.15115(7) 0.0361(4) Uani d . 1 1
C C18 0.2742(2) 0.5647(3) 0.16391(9) 0.0470(5) Uani d . 1 1
H H18 0.2209 0.5064 0.1392 0.056 Uiso calc R 1 1
C C19 0.2447(2) 0.5415(3) 0.21290(9) 0.0541(6) Uani d . 1 1
H H19 0.1721 0.4670 0.2209 0.065 Uiso calc R 1 1
C C20 0.3217(2) 0.6275(3) 0.25011(9) 0.0533(6) Uani d . 1 1
H H20 0.3013 0.6116 0.2831 0.064 Uiso calc R 1 1
C C21 0.4294(2) 0.7376(3) 0.23797(9) 0.0518(5) Uani d . 1 1
H H21 0.4818 0.7966 0.2628 0.062 Uiso calc R 1 1
C C22 0.4595(2) 0.7604(3) 0.18897(8) 0.0452(5) Uani d . 1 1
H H22 0.5326 0.8345 0.1812 0.054 Uiso calc R 1 1
N N1 0.39309(17) 0.6994(2) -0.03282(6) 0.0405(4) Uani d . 1 1
N N2 0.54163(15) 0.7640(2) 0.08894(6) 0.0338(3) Uani d . 1 1
N N3 0.53930(15) 0.76798(18) 0.03862(6) 0.0317(3) Uani d . 1 1
N N4 0.82608(16) 0.6428(2) 0.08896(6) 0.0370(4) Uani d . 1 1
H H4A 0.7499 0.6695 0.1016 0.044 Uiso calc R 1 1
O O1 0.98349(14) 0.74725(19) 0.03713(5) 0.0453(3) Uani d . 1 1
Br Br1 0.81300(3) 0.58958(3) 0.201758(8) 0.05961(10) Uani d . 1 1

loop_
_atom_site_aniso_label
_atom_site_aniso_U_11
_atom_site_aniso_U_22
_atom_site_aniso_U_33
_atom_site_aniso_U_12
_atom_site_aniso_U_13
_atom_site_aniso_U_23
C1 0.0391(11) 0.0356(9) 0.0378(10) 0.0071(8) -0.0030(9) 0.0039(8)
C2 0.0459(12) 0.0288(8) 0.0409(11) 0.0120(8) -0.0089(9) -0.0027(7)
C3 0.0315(10) 0.0304(8) 0.0458(12) 0.0060(7) -0.0103(9) -0.0036(7)
C4 0.0268(10) 0.0370(9) 0.0523(12) 0.0007(8) -0.0044(9) -0.0031(8)
C5 0.0282(10) 0.0278(8) 0.0473(11) 0.0048(7) -0.0008(8) -0.0028(7)
C6 0.0303(10) 0.0275(8) 0.0405(10) 0.0056(7) -0.0035(8) 0.0011(7)
C7 0.0330(10) 0.0341(9) 0.0420(11) 0.0014(8) -0.0036(8) 0.0021(7)
C8 0.0294(10) 0.0381(9) 0.0309(9) 0.0008(7) -0.0032(8) -0.0041(7)
C9 0.0223(9) 0.0400(9) 0.0371(10) 0.0042(7) -0.0009(8) 0.0022(7)
C10 0.0291(10) 0.0442(10) 0.0350(10) 0.0004(8) 0.0005(8) 0.0002(8)
C11 0.0409(12) 0.0462(10) 0.0387(11) -0.0011(9) -0.0055(9) 0.0086(8)
C12 0.0366(11) 0.0381(9) 0.0549(13) 0.0032(8) -0.0102(10) 0.0024(9)
C13 0.0359(11) 0.0409(10) 0.0522(13) 0.0050(8) -0.0026(9) -0.0077(9)
C14 0.0345(11) 0.0466(10) 0.0377(11) 0.0048(8) -0.0027(9) -0.0010(8)
C15 0.0758(19) 0.0495(12) 0.0796(18) 0.0205(13) -0.0183(15) 0.0084(12)
C16 0.0619(15) 0.0482(11) 0.0422(12) 0.0110(10) -0.0118(11) -0.0065(9)
C17 0.0277(10) 0.0335(9) 0.0470(12) 0.0077(7) 0.0010(8) -0.0020(8)
C18 0.0373(12) 0.0483(11) 0.0551(13) -0.0024(9) 0.0001(10) -0.0032(9)
C19 0.0418(13) 0.0624(13) 0.0588(15) -0.0058(11) 0.0085(11) 0.0066(11)
C20 0.0467(14) 0.0681(14) 0.0455(13) 0.0084(11) 0.0074(11) 0.0030(10)
C21 0.0453(13) 0.0632(13) 0.0466(13) -0.0024(11) 0.0013(10) -0.0085(10)
C22 0.0366(11) 0.0490(11) 0.0501(13) -0.0034(9) 0.0015(10) -0.0048(9)
N1 0.0393(10) 0.0358(8) 0.0451(10) 0.0055(7) -0.0107(8) -0.0041(7)
N2 0.0292(8) 0.0355(7) 0.0362(9) 0.0033(6) -0.0027(7) -0.0015(6)
N3 0.0276(8) 0.0296(7) 0.0371(9) 0.0048(6) -0.0056(7) -0.0012(6)
N4 0.0279(9) 0.0454(8) 0.0379(9) 0.0098(7) 0.0046(7) 0.0059(7)
O1 0.0352(8) 0.0541(8) 0.0474(8) 0.0065(6) 0.0094(7) 0.0049(6)
Br1 0.0728(2) 0.06541(16) 0.04192(14) 0.01753(12) 0.01561(12) 0.00091(10)

loop_
_atom_type_symbol
_atom_type_description
_atom_type_scat_dispersion_real
_atom_type_scat_dispersion_imag
_atom_type_scat_source
C C 0.0033 0.0016 'International Tables Vol C Tables 4.2.6.8 and 6.1.1.4'
H H 0.0000 0.0000 'International Tables Vol C Tables 4.2.6.8 and 6.1.1.4'
N N 0.0061 0.0033 'International Tables Vol C Tables 4.2.6.8 and 6.1.1.4'
O O 0.0106 0.0060 'International Tables Vol C Tables 4.2.6.8 and 6.1.1.4'
Br Br -0.2901 2.4595 'International Tables Vol C Tables 4.2.6.8 and 6.1.1.4'

loop_
_geom_angle_atom_site_label_1
_geom_angle_atom_site_label_2
_geom_angle_atom_site_label_3
_geom_angle
C6 C1 C2 120.76(19)
C6 C1 H1 119.6
C2 C1 H1 119.6
N1 C2 C1 122.65(18)
N1 C2 C16 117.63(19)
C1 C2 C16 119.7(2)
N1 C3 C4 133.01(18)
N1 C3 N3 121.12(18)
C4 C3 N3 105.85(16)
C3 C4 C5 105.95(17)
C3 C4 H4 127.0
C5 C4 H4 127.0
N2 C5 C4 112.04(17)
N2 C5 C17 118.99(17)
C4 C5 C17 128.97(18)
C1 C6 N3 115.66(17)
C1 C6 C7 125.52(18)
N3 C6 C7 118.81(16)
C6 C7 C8 113.78(14)
C6 C7 H7A 108.8
C8 C7 H7A 108.8
C6 C7 H7B 108.8
C8 C7 H7B 108.8
H7A C7 H7B 107.7
O1 C8 N4 124.06(17)
O1 C8 C7 121.57(17)
N4 C8 C7 114.36(16)
C10 C9 C14 117.85(17)
C10 C9 N4 121.28(16)
C14 C9 N4 120.76(17)
C9 C10 C11 121.64(18)
C9 C10 Br1 119.42(14)
C11 C10 Br1 118.93(15)
C12 C11 C10 120.42(19)
C12 C11 H11 119.8
C10 C11 H11 119.8
C11 C12 C13 118.01(18)
C11 C12 C15 121.3(2)
C13 C12 C15 120.7(2)
C12 C13 C14 121.77(19)
C12 C13 H13 119.1
C14 C13 H13 119.1
C13 C14 C9 120.30(19)
C13 C14 H14 119.8
C9 C14 H14 119.8
C12 C15 H15A 109.5
C12 C15 H15B 109.5
H15A C15 H15B 109.5
C12 C15 H15C 109.5
H15A C15 H15C 109.5
H15B C15 H15C 109.5
C2 C16 H16C 109.5
C2 C16 H16A 109.5
H16C C16 H16A 109.5
C2 C16 H16B 109.5
H16C C16 H16B 109.5
H16A C16 H16B 109.5
C22 C17 C18 118.12(19)
C22 C17 C5 120.65(18)
C18 C17 C5 121.24(18)
C19 C18 C17 120.7(2)
C19 C18 H18 119.7
C17 C18 H18 119.7
C20 C19 C18 120.7(2)
C20 C19 H19 119.7
C18 C19 H19 119.7
C19 C20 C21 119.3(2)
C19 C20 H20 120.4
C21 C20 H20 120.4
C20 C21 C22 120.1(2)
C20 C21 H21 119.9
C22 C21 H21 119.9
C21 C22 C17 121.1(2)
C21 C22 H22 119.4
C17 C22 H22 119.4
C2 N1 C3 117.42(17)
C5 N2 N3 103.92(14)
N2 N3 C6 125.34(15)
N2 N3 C3 112.24(15)
C6 N3 C3 122.38(16)
C8 N4 C9 125.11(15)
C8 N4 H4A 117.4
C9 N4 H4A 117.4

loop_
_geom_bond_atom_site_label_1
_geom_bond_atom_site_label_2
_geom_bond_distance
C1 C6 1.359(3)
C1 C2 1.428(3)
C1 H1 0.9300
C2 N1 1.311(3)
C2 C16 1.500(3)
C3 N1 1.357(2)
C3 C4 1.374(3)
C3 N3 1.396(2)
C4 C5 1.399(3)
C4 H4 0.9300
C5 N2 1.358(2)
C5 C17 1.472(3)
C6 N3 1.369(2)
C6 C7 1.506(3)
C7 C8 1.521(2)
C7 H7A 0.9700
C7 H7B 0.9700
C8 O1 1.215(2)
C8 N4 1.353(2)
C9 C10 1.383(3)
C9 C14 1.393(3)
C9 N4 1.412(2)
C10 C11 1.390(3)
C10 Br1 1.8962(19)
C11 C12 1.384(3)
C11 H11 0.9300
C12 C13 1.384(3)
C12 C15 1.512(3)
C13 C14 1.385(3)
C13 H13 0.9300
C14 H14 0.9300
C15 H15A 0.9600
C15 H15B 0.9600
C15 H15C 0.9600
C16 H16C 0.9600
C16 H16A 0.9600
C16 H16B 0.9600
C17 C22 1.387(3)
C17 C18 1.390(3)
C18 C19 1.380(3)
C18 H18 0.9300
C19 C20 1.377(3)
C19 H19 0.9300
C20 C21 1.380(3)
C20 H20 0.9300
C21 C22 1.381(3)
C21 H21 0.9300
C22 H22 0.9300
N2 N3 1.359(2)
N4 H4A 0.8600

loop_
_geom_hbond_atom_site_label_D
_geom_hbond_atom_site_label_H
_geom_hbond_atom_site_label_A
_geom_hbond_site_symmetry_A
_geom_hbond_distance_DH
_geom_hbond_distance_HA
_geom_hbond_distance_DA
_geom_hbond_angle_DHA
N4 H4A N2 . 0.86 2.17 2.927(2) 147.2
C14 H14 O1 3_765 0.93 2.43 3.189(2) 138.9
